data_2104077
loop_
_publ_author_name
'van der Lee, A.'
'Rolland, M.'
'Marat, X.'
'Virieux, D.'
'Volle, J.-N.'
'Pirat, J.-L.'

_publ_section_title
;
 Structure-directing weak phosphoryl
 <i>X</i>H&#x00B7;&#x00B7;&#x00B7;O=P (<i>X</i> = C, N) hydrogen bonds
 in cyclic oxazaphospholidines and oxazaphosphinanes
;
_journal_coeditor_code GP5020
_journal_issue 2
_journal_name_full 'Acta Crystallographica Section B'
_journal_page_first 196
_journal_page_last 205
_journal_paper_doi 10.1107/S0108768107061770
_journal_volume 64
_journal_year 2008
_chemical_formula_moiety 'C25 H28 N1 O2 P1'
_chemical_formula_sum 'C25 H28 N O2 P'
_chemical_formula_weight 405.48
_chemical_name_systematic
;
(2R,4S,5R)-3-tert-butyl-2-benzyl-4,5-diphenyl-
[1,3,2]-oxazaphospholidine2-oxide
;
_space_group_IT_number 14
_symmetry_cell_setting monoclinic
_symmetry_space_group_name_Hall '-P 2ybc'
_symmetry_space_group_name_H-M 'P 1 21/c 1'
_atom_sites_solution_hydrogens geom
_atom_sites_solution_primary direct
_audit_creation_method CRYSTALS_ver_12.82
_cell_angle_alpha 90
_cell_angle_beta 119.04(2)
_cell_angle_gamma 90
_cell_formula_units_Z 4
_cell_length_a 10.284(2)
_cell_length_b 21.262(4)
_cell_length_c 12.768(2)
_cell_measurement_reflns_used 23
_cell_measurement_temperature 175
_cell_measurement_theta_max 16.21
_cell_measurement_theta_min 10.12
_cell_volume 2440.8(9)
_computing_cell_refinement 'Enraf-Nonius (1989)'
_computing_data_collection 'Enraf-Nonius (1989)'
_computing_data_reduction
;
XCAD4 (Harms, K. \& Wocadlo, S., 1995)
;
_computing_molecular_graphics 'CAMERON (Watkin et al., 1996)'
_computing_publication_material 'CRYSTALS (Betteridge et al., 2003)'
_computing_structure_refinement 'CRYSTALS (Betteridge et al., 2003)'
_computing_structure_solution 'SIR92 (Altomare et al., 1994)'
_diffrn_ambient_temperature 175
_diffrn_measured_fraction_theta_full 0.981
_diffrn_measured_fraction_theta_max 0.862
_diffrn_measurement_device_type 'Enraf-Nonius CAD4'
_diffrn_measurement_method \w/2\q
_diffrn_radiation_monochromator graphite
_diffrn_radiation_type 'Mo K\a'
_diffrn_radiation_wavelength 0.71073
_diffrn_reflns_av_R_equivalents 0.04
_diffrn_reflns_limit_h_max 10
_diffrn_reflns_limit_h_min -10
_diffrn_reflns_limit_k_max 0
_diffrn_reflns_limit_k_min -21
_diffrn_reflns_limit_l_max 12
_diffrn_reflns_limit_l_min -9
_diffrn_reflns_number 2619
_diffrn_reflns_theta_full 18.888
_diffrn_reflns_theta_max 21.963
_diffrn_reflns_theta_min 2.060
_diffrn_standards_decay_% 0.4
_diffrn_standards_interval_count 0
_diffrn_standards_interval_time 60
_diffrn_standards_number 3
_exptl_absorpt_coefficient_mu 0.131
_exptl_absorpt_correction_T_max 0.91
_exptl_absorpt_correction_T_min 0.81
_exptl_absorpt_correction_type psi-scan
_exptl_crystal_colour 'translucent pale white'
_exptl_crystal_density_diffrn 1.103
_exptl_crystal_description needle
_exptl_crystal_F_000 864
_exptl_crystal_size_max 0.37
_exptl_crystal_size_mid 0.07
_exptl_crystal_size_min 0.04
_refine_diff_density_max 0.46
_refine_diff_density_min -0.52
_refine_ls_extinction_method None
_refine_ls_goodness_of_fit_ref 1.1637
_refine_ls_hydrogen_treatment constr
_refine_ls_matrix_type full
_refine_ls_number_parameters 132
_refine_ls_number_reflns 1037
_refine_ls_number_restraints 19
_refine_ls_R_factor_all 0.2390
_refine_ls_R_factor_gt 0.0846
_refine_ls_shift/su_max 0.000081
_refine_ls_structure_factor_coef F
_refine_ls_weighting_details
;
 Method, part 1, Chebychev polynomial, (Watkin, 1994, Prince, 1982)
 [weight] = 1.0/[A~0~*T~0~(x)+A~1~*T~1~(x) ... +A~n-1~]*T~n-1~(x)]
 where A~i~ are the Chebychev coefficients listed below and x= Fcalc/Fmax
 Method = Robust Weighting (Prince, 1982)
 W = [weight] * [1-(deltaF/6*sigmaF)^2^]^2^
 A~i~ are:
 17.0 7.24 12.9 7.66 1.45
;
_refine_ls_weighting_scheme calc
_refine_ls_wR_factor_all 0.2384
_refine_ls_wR_factor_gt 0.0913
_refine_ls_wR_factor_ref 0.0913
_reflns_number_gt 1037
_reflns_number_total 2576
_reflns_threshold_expression I>2.0\s(I)
_cod_data_source_file gp5020.cif
_cod_data_source_block VI
_cod_depositor_comments
;
The following automatic conversions were performed:
'_symmetry_cell_setting' value 'Monoclinic' changed to 'monoclinic'
according to '/home/saulius/struct/CIF-dictionaries/cif_core.dic'
dictionary named 'cif_core.dic' version 2.4.1 from 2010-06-29.

Automatic conversion script
Id: cif_fix_enum 1527 2010-12-29 10:47:43Z saulius 

The following automatic conversions were performed:

'_symmetry_cell_setting' value 'Monoclinic' changed to 'monoclinic'
according to /home/saulius/struct/CIF-dictionaries/cif_core.dic
dictionary named 'cif_core.dic' version 2.4.1 from 2010-06-29.

Automatic conversion script
Id: cif_fix_values 1715 2011-07-08 13:25:40Z adriana 
;
_cod_original_cell_volume 2440.9(9)
_cod_original_sg_symbol_H-M 'P 1 21/c 1 '
_cod_original_formula_sum 'C25 H28 N1 O2 P1'
_cod_database_code 2104077

loop_
_symmetry_equiv_pos_as_xyz
x,y,z
-x,-y,-z
-x,y+1/2,-z+1/2
x,-y+1/2,z+1/2

loop_
_atom_site_type_symbol
_atom_site_label
_atom_site_fract_x
_atom_site_fract_y
_atom_site_fract_z
_atom_site_U_iso_or_equiv
_atom_site_adp_type
_atom_site_occupancy
O O1 0.8002(8) 0.0350(3) 0.6399(8) 0.0321 Uani 1.0000
P P2 0.6633(3) 0.08665(14) 0.5753(3) 0.0246 Uani 1.0000
N N3 0.7835(10) 0.1483(4) 0.6371(8) 0.026(3) Uiso 1.0000
C C4 0.9529(12) 0.1281(5) 0.7093(8) 0.025(3) Uiso 1.0000
C C5 0.9364(12) 0.0603(5) 0.6500(11) 0.023(3) Uiso 1.0000
O O6 0.5496(8) 0.0837(4) 0.4280(7) 0.0317 Uani 1.0000
C C7 0.7392(12) 0.2114(5) 0.5688(10) 0.022(3) Uiso 1.0000
C C8 0.8529(13) 0.2599(5) 0.6696(11) 0.030(3) Uiso 1.0000
C C9 0.7382(14) 0.2116(6) 0.4434(12) 0.038(3) Uiso 1.0000
C C10 0.5789(12) 0.2293(6) 0.5374(11) 0.030(3) Uiso 1.0000
C C11 0.5700(12) 0.0688(5) 0.6634(11) 0.027(3) Uiso 1.0000
C C12 0.4261(11) 0.1119(5) 0.6198(8) 0.024(3) Uiso 1.0000
C C13 0.2991(10) 0.1080(5) 0.5022(9) 0.026(3) Uiso 1.0000
C C14 0.1754(13) 0.1481(5) 0.4626(11) 0.043(4) Uiso 1.0000
C C15 0.1901(13) 0.1906(6) 0.5526(9) 0.039(4) Uiso 1.0000
C C16 0.3141(11) 0.1926(6) 0.6716(10) 0.036(3) Uiso 1.0000
C C17 0.4374(12) 0.1522(5) 0.7126(10) 0.033(3) Uiso 1.0000
C C18 1.0752(12) 0.0169(5) 0.7358(9) 0.026(3) Uiso 1.0000
C C19 1.1034(13) -0.0132(5) 0.8432(9) 0.032(3) Uiso 1.0000
C C20 1.2290(11) -0.0492(5) 0.9196(11) 0.038(4) Uiso 1.0000
C C21 1.3397(14) -0.0548(6) 0.8862(11) 0.045(4) Uiso 1.0000
C C22 1.3141(13) -0.0253(6) 0.7786(10) 0.046(4) Uiso 1.0000
C C23 1.1868(11) 0.0107(6) 0.7037(11) 0.035(3) Uiso 1.0000
C C24 1.0479(10) 0.1345(5) 0.8555(8) 0.021(3) Uiso 1.0000
C C25 0.9904(13) 0.1347(5) 0.9367(9) 0.032(3) Uiso 1.0000
C C26 1.0755(11) 0.1353(5) 1.0652(9) 0.033(3) Uiso 1.0000
C C27 1.2335(11) 0.1358(6) 1.1331(12) 0.038(4) Uiso 1.0000
C C28 1.2958(15) 0.1383(6) 1.0567(10) 0.048(4) Uiso 1.0000
C C29 1.2069(10) 0.1369(5) 0.9282(9) 0.030(3) Uiso 1.0000
H H57 0.9276 0.0640 0.5697 0.0312 Uiso 1.0000
H H58 1.0041 0.1536 0.6774 0.0302 Uiso 1.0000
H H32 0.8323 0.3023 0.6390 0.0386 Uiso 1.0000
H H31 0.9533 0.2497 0.6898 0.0386 Uiso 1.0000
H H30 0.8445 0.2581 0.7414 0.0386 Uiso 1.0000
H H37 0.7112 0.2524 0.4065 0.0468 Uiso 1.0000
H H38 0.8356 0.2013 0.4563 0.0468 Uiso 1.0000
H H36 0.6690 0.1810 0.3899 0.0468 Uiso 1.0000
H H35 0.5541 0.2691 0.4963 0.0369 Uiso 1.0000
H H33 0.5725 0.2324 0.6101 0.0369 Uiso 1.0000
H H34 0.5105 0.1980 0.4857 0.0369 Uiso 1.0000
H H51 0.6384 0.0752 0.7478 0.0344 Uiso 1.0000
H H50 0.5391 0.0251 0.6489 0.0344 Uiso 1.0000
H H56 0.2976 0.0778 0.4490 0.0327 Uiso 1.0000
H H55 0.0936 0.1466 0.3859 0.0492 Uiso 1.0000
H H53 0.3144 0.2221 0.7255 0.0440 Uiso 1.0000
H H52 0.5153 0.1520 0.7902 0.0385 Uiso 1.0000
H H45 1.0310 -0.0086 0.8661 0.0432 Uiso 1.0000
H H46 1.2384 -0.0683 0.9884 0.0504 Uiso 1.0000
H H47 1.4266 -0.0769 0.9330 0.0559 Uiso 1.0000
H H49 1.1766 0.0301 0.6344 0.0426 Uiso 1.0000
H H39 0.8878 0.1344 0.9030 0.0409 Uiso 1.0000
H H41 1.2890 0.1348 1.2161 0.0452 Uiso 1.0000
H H43 1.3984 0.1410 1.0908 0.0538 Uiso 1.0000
H H40 1.0233 0.1355 1.1075 0.0389 Uiso 1.0000
H H44 1.2581 0.1378 0.8849 0.0391 Uiso 1.0000
H H48 1.3863 -0.0300 0.7553 0.0568 Uiso 1.0000
H H54 0.1132 0.2190 0.5326 0.0515 Uiso 1.0000

loop_
_atom_site_aniso_label
_atom_site_aniso_U_11
_atom_site_aniso_U_22
_atom_site_aniso_U_33
_atom_site_aniso_U_12
_atom_site_aniso_U_13
_atom_site_aniso_U_23
O1 0.020(5) 0.010(4) 0.059(6) -0.004(3) 0.013(5) -0.002(4)
P2 0.0208(18) 0.0154(15) 0.036(2) 0.0010(16) 0.0123(17) -0.0005(17)
O6 0.040(5) 0.028(5) 0.035(6) 0.000(4) 0.024(5) -0.002(4)

loop_
_atom_type_symbol
_atom_type_scat_dispersion_real
_atom_type_scat_dispersion_imag
_atom_type_scat_source
C 0.0033 0.0016 'International Tables Vol C 4.2.6.8 and 6.1.1.4'
H 0.0000 0.0000 'International Tables Vol C 4.2.6.8 and 6.1.1.4'
N 0.0061 0.0033 'International Tables Vol C 4.2.6.8 and 6.1.1.4'
O 0.0106 0.0060 'International Tables Vol C 4.2.6.8 and 6.1.1.4'
P 0.1023 0.0942 'International Tables Vol C 4.2.6.8 and 6.1.1.4'

loop_
_geom_angle_atom_site_label_1
_geom_angle_atom_site_label_2
_geom_angle_atom_site_label_3
_geom_angle
_geom_angle_publ_flag
P2 O1 C5 110.5(6) yes
O1 P2 N3 91.6(4) yes
O1 P2 O6 120.0(5) yes
N3 P2 O6 120.2(5) yes
O1 P2 C11 97.3(5) yes
N3 P2 C11 110.6(5) yes
O6 P2 C11 113.3(5) yes
P2 N3 C4 113.9(7) yes
P2 N3 C7 117.2(7) yes
C4 N3 C7 120.3(8) yes
N3 C4 C5 97.8(7) yes
N3 C4 C24 121.3(8) yes
C5 C4 C24 118.8(9) yes
N3 C4 H58 105.8 no
C5 C4 H58 105.0 no
C24 C4 H58 106.6 no
C4 C5 O1 104.6(8) yes
C4 C5 C18 109.9(9) yes
O1 C5 C18 110.5(9) yes
C4 C5 H57 110.7 no
O1 C5 H57 110.0 no
C18 C5 H57 111.0 no
N3 C7 C8 101.7(9) yes
N3 C7 C9 115.3(9) yes
C8 C7 C9 116.4(9) yes
N3 C7 C10 110.3(9) yes
C8 C7 C10 108.5(9) yes
C9 C7 C10 104.6(9) yes
C7 C8 H32 109.9 no
C7 C8 H31 109.7 no
H32 C8 H31 108.5 no
C7 C8 H30 111.5 no
H32 C8 H30 108.6 no
H31 C8 H30 108.5 no
C7 C9 H37 110.7 no
C7 C9 H38 109.2 no
H37 C9 H38 108.7 no
C7 C9 H36 110.6 no
H37 C9 H36 108.9 no
H38 C9 H36 108.6 no
C7 C10 H35 109.0 no
C7 C10 H33 109.2 no
H35 C10 H33 110.0 no
C7 C10 H34 109.9 no
H35 C10 H34 108.8 no
H33 C10 H34 109.8 no
P2 C11 C12 109.8(7) yes
P2 C11 H51 109.9 no
C12 C11 H51 110.9 no
P2 C11 H50 107.6 no
C12 C11 H50 108.7 no
H51 C11 H50 109.9 no
C11 C12 C13 123.4(9) yes
C11 C12 C17 111.7(8) yes
C13 C12 C17 124.8(10) yes
C12 C13 C14 123.1(10) yes
C12 C13 H56 119.2 no
C14 C13 H56 117.6 no
C13 C14 C15 112.0(11) yes
C13 C14 H55 123.8 no
C15 C14 H55 124.1 no
C14 C15 C16 124.7(12) yes
C14 C15 H54 116.9 no
C16 C15 H54 118.3 no
C15 C16 C17 123.6(12) yes
C15 C16 H53 119.0 no
C17 C16 H53 117.3 no
C12 C17 C16 111.4(10) yes
C12 C17 H52 124.8 no
C16 C17 H52 123.8 no
C5 C18 C19 128.3(9) yes
C5 C18 C23 116.0(9) yes
C19 C18 C23 115.5(11) yes
C18 C19 C20 127.4(12) yes
C18 C19 H45 116.2 no
C20 C19 H45 116.4 no
C19 C20 C21 116.2(12) yes
C19 C20 H46 122.1 no
C21 C20 H46 121.7 no
C20 C21 C22 117.6(12) yes
C20 C21 H47 121.2 no
C22 C21 H47 121.3 no
C21 C22 C23 124.9(12) yes
C21 C22 H48 117.5 no
C23 C22 H48 117.6 no
C22 C23 C18 118.3(11) yes
C22 C23 H49 121.4 no
C18 C23 H49 120.2 no
C4 C24 C25 127.0(9) yes
C4 C24 C29 126.9(9) yes
C25 C24 C29 106.0(9) yes
C24 C25 C26 126.5(11) yes
C24 C25 H39 116.5 no
C26 C25 H39 117.0 no
C25 C26 C27 125.3(12) yes
C25 C26 H40 117.5 no
C27 C26 H40 117.2 no
C26 C27 C28 110.4(12) yes
C26 C27 H41 125.7 no
C28 C27 H41 123.9 no
C27 C28 C29 122.6(13) yes
C27 C28 H43 118.4 no
C29 C28 H43 119.0 no
C28 C29 C24 129.1(11) yes
C28 C29 H44 116.6 no
C24 C29 H44 114.3 no

loop_
_geom_bond_atom_site_label_1
_geom_bond_atom_site_label_2
_geom_bond_distance
_geom_bond_publ_flag
O1 P2 1.655(8) yes
O1 C5 1.447(13) yes
P2 N3 1.710(10) yes
P2 O6 1.665(9) yes
P2 C11 1.837(11) yes
N3 C4 1.585(14) yes
N3 C7 1.542(14) yes
C4 C5 1.599(15) yes
C4 C24 1.640(9) yes
C4 H58 0.972 no
C5 C18 1.604(15) yes
C5 H57 0.987 no
C7 C8 1.621(15) yes
C7 C9 1.597(17) yes
C7 C10 1.544(15) yes
C8 H32 0.964 no
C8 H31 0.960 no
C8 H30 0.962 no
C9 H37 0.960 no
C9 H38 0.958 no
C9 H36 0.961 no
C10 H35 0.962 no
C10 H33 0.964 no
C10 H34 0.960 no
C11 C12 1.594(14) yes
C11 H51 0.969 no
C11 H50 0.969 no
C12 C13 1.437(9) yes
C12 C17 1.420(9) yes
C13 C14 1.405(9) yes
C13 H56 0.929 no
C14 C15 1.413(9) yes
C14 H55 0.931 no
C15 C16 1.434(9) yes
C15 H54 0.927 no
C16 C17 1.406(9) yes
C16 H53 0.930 no
C17 H52 0.923 no
C18 C19 1.409(9) yes
C18 C23 1.400(9) yes
C19 C20 1.409(9) yes
C19 H45 0.928 no
C20 C21 1.401(9) yes
C20 H46 0.929 no
C21 C22 1.413(9) yes
C21 H47 0.927 no
C22 C23 1.413(9) yes
C22 H48 0.930 no
C23 H49 0.936 no
C24 C25 1.420(9) yes
C24 C29 1.436(9) yes
C25 C26 1.437(9) yes
C25 H39 0.927 no
C26 C27 1.423(9) yes
C26 H40 0.928 no
C27 C28 1.404(9) yes
C27 H41 0.928 no
C28 C29 1.440(9) yes
C28 H43 0.928 no
C29 H44 0.931 no

loop_
_geom_hbond_atom_site_label_D
_geom_hbond_atom_site_label_H
_geom_hbond_atom_site_label_A
_geom_hbond_site_symmetry_A
_geom_hbond_distance_DH
_geom_hbond_distance_HA
_geom_hbond_distance_DA
_geom_hbond_angle_DHA
_geom_hbond_publ_flag
C11 H50 O6 2_656 0.9700 2.5100 3.463(14) 169.00 yes
C13 H56 O1 2_656 0.9300 2.6400 3.432(13) 143.00 yes
